data_2225595
loop_
_publ_author_name
'Xu, Liang-Zhong'
'Yin, Rui-Feng'
'Li, Hong-Xin'

_publ_section_title
;
 (<i>E</i>)-5-Benzyl-1-methyl-<i>N</i>-nitro-1,3,5-triazinan-2-imine
;
_journal_coeditor_code IS2529
_journal_issue 4
_journal_name_full 'Acta Crystallographica Section E'
_journal_page_first o867
_journal_paper_doi 10.1107/S1600536810009426
_journal_volume 66
_journal_year 2010
_chemical_formula_iupac 'C11 H15 N5 O2'
_chemical_formula_moiety 'C11 H15 N5 O2'
_chemical_formula_sum 'C11 H15 N5 O2'
_chemical_formula_weight 249.28
_chemical_name_systematic
;
(<i>E</i>)-5-Benzyl-1-methyl-<i>N</i>-nitro-1,3,5-triazinan-2-imine
;
_space_group_IT_number 14
_symmetry_cell_setting monoclinic
_symmetry_space_group_name_Hall '-P 2ybc'
_symmetry_space_group_name_H-M 'P 1 21/c 1'
_atom_sites_solution_hydrogens geom
_atom_sites_solution_primary direct
_atom_sites_solution_secondary difmap
_audit_creation_method SHELXL-97
_cell_angle_alpha 90.00
_cell_angle_beta 107.36(3)
_cell_angle_gamma 90.00
_cell_formula_units_Z 4
_cell_length_a 12.293(3)
_cell_length_b 6.7769(14)
_cell_length_c 14.858(3)
_cell_measurement_reflns_used 2501
_cell_measurement_temperature 293(2)
_cell_measurement_theta_max 25.11
_cell_measurement_theta_min 2.27
_cell_volume 1181.4(5)
_computing_cell_refinement '<i>RAPID-AUTO</i> (Rigaku, 2004)'
_computing_data_collection '<i>RAPID-AUTO</i> (Rigaku, 2004)'
_computing_data_reduction '<i>RAPID-AUTO</i> (Rigaku, 2004)'
_computing_molecular_graphics '<i>SHELXTL</i> (Sheldrick, 2008)'
_computing_publication_material '<i>SHELXTL</i> (Sheldrick, 2008)'
_computing_structure_refinement '<i>SHELXL97</i> (Sheldrick, 2008)'
_computing_structure_solution '<i>SHELXS97</i> (Sheldrick, 2008)'
_diffrn_ambient_temperature 293(2)
_diffrn_measured_fraction_theta_full 0.998
_diffrn_measured_fraction_theta_max 0.998
_diffrn_measurement_device_type 'Rigaku R-AXIS RAPID IP area-detector'
_diffrn_measurement_method '\w scans'
_diffrn_radiation_monochromator graphite
_diffrn_radiation_source 'Rotating Anode'
_diffrn_radiation_type MoK\a
_diffrn_radiation_wavelength 0.71073
_diffrn_reflns_av_R_equivalents 0.0260
_diffrn_reflns_av_sigmaI/netI 0.0224
_diffrn_reflns_limit_h_max 15
_diffrn_reflns_limit_h_min -15
_diffrn_reflns_limit_k_max 8
_diffrn_reflns_limit_k_min -8
_diffrn_reflns_limit_l_max 19
_diffrn_reflns_limit_l_min -19
_diffrn_reflns_number 10812
_diffrn_reflns_theta_full 27.48
_diffrn_reflns_theta_max 27.48
_diffrn_reflns_theta_min 3.33
_diffrn_standards_decay_% 0
_diffrn_standards_number 0
_exptl_absorpt_coefficient_mu 0.101
_exptl_absorpt_correction_T_max 0.9900
_exptl_absorpt_correction_T_min 0.9559
_exptl_absorpt_correction_type multi-scan
_exptl_absorpt_process_details '(<i>ABSCOR</i>; Higashi, 1995)'
_exptl_crystal_colour colorless
_exptl_crystal_density_diffrn 1.401
_exptl_crystal_density_method 'not measured'
_exptl_crystal_description needle
_exptl_crystal_F_000 528
_exptl_crystal_size_max 0.45
_exptl_crystal_size_mid 0.13
_exptl_crystal_size_min 0.10
_refine_diff_density_max 0.333
_refine_diff_density_min -0.284
_refine_ls_extinction_coef 0.053(5)
_refine_ls_extinction_expression Fc^*^=kFc[1+0.001xFc^2^\l^3^/sin(2\q)]^-1/4^
_refine_ls_extinction_method '<i>SHELXL97</i> (Sheldrick, 2008)'
_refine_ls_goodness_of_fit_ref 1.145
_refine_ls_hydrogen_treatment constr
_refine_ls_matrix_type full
_refine_ls_number_parameters 164
_refine_ls_number_reflns 2697
_refine_ls_number_restraints 0
_refine_ls_restrained_S_all 1.145
_refine_ls_R_factor_all 0.0532
_refine_ls_R_factor_gt 0.0431
_refine_ls_shift/su_max 0.000
_refine_ls_shift/su_mean 0.000
_refine_ls_structure_factor_coef Fsqd
_refine_ls_weighting_details 'calc w=1/[\s^2^(Fo^2^)+(0.0641P)^2^+0.4408P] where P=(Fo^2^+2Fc^2^)/3'
_refine_ls_weighting_scheme calc
_refine_ls_wR_factor_gt 0.1206
_refine_ls_wR_factor_ref 0.1408
_reflns_number_gt 2215
_reflns_number_total 2697
_reflns_threshold_expression I>2\s(I)
_cod_data_source_file is2529.cif
_cod_data_source_block I
_cod_original_cell_volume 1181.5(4)
_cod_original_sg_symbol_H-M 'P 21/c'
_cod_database_code 2225595
_cod_database_fobs_code 2225595

loop_
_symmetry_equiv_pos_as_xyz
'x, y, z'
'-x, y+1/2, -z+1/2'
'-x, -y, -z'
'x, -y-1/2, z-1/2'

loop_
_atom_site_type_symbol
_atom_site_label
_atom_site_fract_x
_atom_site_fract_y
_atom_site_fract_z
_atom_site_U_iso_or_equiv
_atom_site_adp_type
_atom_site_calc_flag
_atom_site_refinement_flags
_atom_site_occupancy
_atom_site_disorder_assembly
_atom_site_disorder_group
O O1 -0.08476(12) 0.2664(2) 0.32912(13) 0.0648(5) Uani d . 1 . .
O O2 -0.20472(10) 0.4688(2) 0.23990(9) 0.0491(4) Uani d . 1 . .
N N1 0.13187(12) 0.3877(2) 0.34487(10) 0.0396(4) Uani d . 1 . .
H H1A 0.0946 0.2966 0.3081 0.048 Uiso calc R 1 . .
N N2 0.13204(11) 0.69132(19) 0.41305(9) 0.0337(3) Uani d . 1 . .
N N3 0.29652(11) 0.4822(2) 0.47169(9) 0.0324(3) Uani d . 1 . .
N N4 -0.03718(11) 0.5836(2) 0.31457(11) 0.0399(4) Uani d . 1 . .
N N5 -0.10875(11) 0.4321(2) 0.29433(9) 0.0342(3) Uani d . 1 . .
C C1 0.07548(13) 0.5462(2) 0.35840(10) 0.0320(3) Uani d . 1 . .
C C2 0.07568(15) 0.8650(3) 0.43518(14) 0.0446(4) Uani d . 1 . .
H H2A -0.0053 0.8513 0.4084 0.067 Uiso calc R 1 . .
H H2B 0.1011 0.9799 0.4094 0.067 Uiso calc R 1 . .
H H2C 0.0940 0.8786 0.5024 0.067 Uiso calc R 1 . .
C C3 0.25803(13) 0.6801(2) 0.44754(12) 0.0379(4) Uani d . 1 . .
H H3A 0.2893 0.7288 0.3991 0.046 Uiso calc R 1 . .
H H3B 0.2858 0.7639 0.5025 0.046 Uiso calc R 1 . .
C C4 0.25463(13) 0.3596(3) 0.38930(11) 0.0354(4) Uani d . 1 . .
H H4B 0.2694 0.2222 0.4071 0.043 Uiso calc R 1 . .
H H4C 0.2951 0.3913 0.3443 0.043 Uiso calc R 1 . .
C C5 0.26964(14) 0.4064(3) 0.55497(11) 0.0370(4) Uani d . 1 . .
H H5A 0.1889 0.3765 0.5381 0.044 Uiso calc R 1 . .
H H5B 0.2855 0.5083 0.6030 0.044 Uiso calc R 1 . .
C C6 0.33636(12) 0.2241(2) 0.59520(10) 0.0305(3) Uani d . 1 . .
C C7 0.29232(14) 0.0894(3) 0.64553(11) 0.0366(4) Uani d . 1 . .
H H7A 0.2200 0.1099 0.6516 0.044 Uiso calc R 1 . .
C C8 0.35422(16) -0.0750(3) 0.68681(12) 0.0420(4) Uani d . 1 . .
H H8A 0.3239 -0.1632 0.7209 0.050 Uiso calc R 1 . .
C C9 0.46112(16) -0.1076(3) 0.67726(12) 0.0426(4) Uani d . 1 . .
H H9A 0.5029 -0.2181 0.7046 0.051 Uiso calc R 1 . .
C C10 0.50547(14) 0.0239(3) 0.62723(12) 0.0426(4) Uani d . 1 . .
H H10A 0.5775 0.0018 0.6209 0.051 Uiso calc R 1 . .
C C11 0.44426(13) 0.1892(3) 0.58611(11) 0.0376(4) Uani d . 1 . .
H H11A 0.4753 0.2770 0.5524 0.045 Uiso calc R 1 . .

loop_
_atom_site_aniso_label
_atom_site_aniso_U_11
_atom_site_aniso_U_22
_atom_site_aniso_U_33
_atom_site_aniso_U_12
_atom_site_aniso_U_13
_atom_site_aniso_U_23
O1 0.0479(8) 0.0396(8) 0.1065(13) -0.0004(6) 0.0227(8) 0.0232(8)
O2 0.0311(6) 0.0622(9) 0.0465(7) -0.0060(6) 0.0002(5) -0.0005(6)
N1 0.0354(7) 0.0328(7) 0.0410(8) 0.0066(6) -0.0033(6) -0.0094(6)
N2 0.0310(7) 0.0272(7) 0.0375(7) 0.0028(5) 0.0022(5) -0.0029(5)
N3 0.0301(6) 0.0355(7) 0.0283(6) 0.0030(5) 0.0038(5) 0.0022(5)
N4 0.0302(7) 0.0320(7) 0.0485(8) -0.0010(6) -0.0020(6) 0.0041(6)
N5 0.0324(7) 0.0367(7) 0.0341(7) -0.0014(6) 0.0106(5) 0.0000(5)
C1 0.0325(7) 0.0290(7) 0.0297(7) 0.0025(6) 0.0019(6) 0.0016(6)
C2 0.0442(9) 0.0344(9) 0.0510(10) 0.0073(7) 0.0079(8) -0.0097(7)
C3 0.0306(8) 0.0341(8) 0.0423(9) -0.0016(6) 0.0005(6) 0.0018(7)
C4 0.0336(8) 0.0413(9) 0.0296(7) 0.0088(7) 0.0065(6) -0.0003(6)
C5 0.0372(8) 0.0441(9) 0.0301(8) 0.0096(7) 0.0105(6) 0.0018(7)
C6 0.0297(7) 0.0363(8) 0.0231(6) 0.0011(6) 0.0042(5) -0.0020(6)
C7 0.0329(7) 0.0467(9) 0.0296(7) -0.0024(7) 0.0086(6) -0.0020(7)
C8 0.0502(10) 0.0419(9) 0.0324(8) -0.0064(8) 0.0101(7) 0.0030(7)
C9 0.0486(10) 0.0378(9) 0.0346(8) 0.0066(8) 0.0021(7) 0.0045(7)
C10 0.0339(8) 0.0483(10) 0.0442(9) 0.0103(7) 0.0094(7) 0.0042(8)
C11 0.0326(8) 0.0449(9) 0.0357(8) 0.0022(7) 0.0109(6) 0.0071(7)

loop_
_atom_type_symbol
_atom_type_description
_atom_type_scat_dispersion_real
_atom_type_scat_dispersion_imag
_atom_type_scat_source
C C 0.0033 0.0016 'International Tables Vol C Tables 4.2.6.8 and 6.1.1.4'
H H 0.0000 0.0000 'International Tables Vol C Tables 4.2.6.8 and 6.1.1.4'
N N 0.0061 0.0033 'International Tables Vol C Tables 4.2.6.8 and 6.1.1.4'
O O 0.0106 0.0060 'International Tables Vol C Tables 4.2.6.8 and 6.1.1.4'

loop_
_geom_angle_atom_site_label_1
_geom_angle_atom_site_label_2
_geom_angle_atom_site_label_3
_geom_angle_site_symmetry_1
_geom_angle_site_symmetry_3
_geom_angle
_geom_angle_publ_flag
C1 N1 C4 . . 123.43(14) ?
C1 N1 H1A . . 118.3 ?
C4 N1 H1A . . 118.3 ?
C1 N2 C2 . . 122.62(13) ?
C1 N2 C3 . . 118.34(13) ?
C2 N2 C3 . . 118.93(13) ?
C3 N3 C4 . . 108.64(12) ?
C3 N3 C5 . . 113.51(13) ?
C4 N3 C5 . . 113.66(14) ?
N5 N4 C1 . . 118.25(13) ?
O1 N5 O2 . . 121.13(14) ?
O1 N5 N4 . . 123.34(14) ?
O2 N5 N4 . . 115.48(14) ?
N1 C1 N2 . . 119.30(14) ?
N1 C1 N4 . . 125.42(14) ?
N2 C1 N4 . . 115.07(14) ?
N2 C2 H2A . . 109.5 ?
N2 C2 H2B . . 109.5 ?
H2A C2 H2B . . 109.5 ?
N2 C2 H2C . . 109.5 ?
H2A C2 H2C . . 109.5 ?
H2B C2 H2C . . 109.5 ?
N3 C3 N2 . . 111.61(13) ?
N3 C3 H3A . . 109.3 ?
N2 C3 H3A . . 109.3 ?
N3 C3 H3B . . 109.3 ?
N2 C3 H3B . . 109.3 ?
H3A C3 H3B . . 108.0 ?
N3 C4 N1 . . 111.46(13) ?
N3 C4 H4B . . 109.3 ?
N1 C4 H4B . . 109.3 ?
N3 C4 H4C . . 109.3 ?
N1 C4 H4C . . 109.3 ?
H4B C4 H4C . . 108.0 ?
N3 C5 C6 . . 112.94(12) ?
N3 C5 H5A . . 109.0 ?
C6 C5 H5A . . 109.0 ?
N3 C5 H5B . . 109.0 ?
C6 C5 H5B . . 109.0 ?
H5A C5 H5B . . 107.8 ?
C7 C6 C11 . . 118.43(15) ?
C7 C6 C5 . . 120.00(14) ?
C11 C6 C5 . . 121.53(14) ?
C8 C7 C6 . . 121.10(15) ?
C8 C7 H7A . . 119.5 ?
C6 C7 H7A . . 119.5 ?
C9 C8 C7 . . 119.81(16) ?
C9 C8 H8A . . 120.1 ?
C7 C8 H8A . . 120.1 ?
C10 C9 C8 . . 119.68(16) ?
C10 C9 H9A . . 120.2 ?
C8 C9 H9A . . 120.2 ?
C9 C10 C11 . . 120.81(16) ?
C9 C10 H10A . . 119.6 ?
C11 C10 H10A . . 119.6 ?
C10 C11 C6 . . 120.15(15) ?
C10 C11 H11A . . 119.9 ?
C6 C11 H11A . . 119.9 ?

loop_
_geom_bond_atom_site_label_1
_geom_bond_atom_site_label_2
_geom_bond_site_symmetry_2
_geom_bond_distance
_geom_bond_publ_flag
O1 N5 . 1.2350(19) ?
O2 N5 . 1.2404(18) ?
N1 C1 . 1.326(2) ?
N1 C4 . 1.468(2) ?
N1 H1A . 0.8600 ?
N2 C1 . 1.332(2) ?
N2 C2 . 1.452(2) ?
N2 C3 . 1.4811(19) ?
N3 C3 . 1.431(2) ?
N3 C4 . 1.442(2) ?
N3 C5 . 1.466(2) ?
N4 N5 . 1.3269(19) ?
N4 C1 . 1.367(2) ?
C2 H2A . 0.9600 ?
C2 H2B . 0.9600 ?
C2 H2C . 0.9600 ?
C3 H3A . 0.9700 ?
C3 H3B . 0.9700 ?
C4 H4B . 0.9700 ?
C4 H4C . 0.9700 ?
C5 C6 . 1.505(2) ?
C5 H5A . 0.9700 ?
C5 H5B . 0.9700 ?
C6 C7 . 1.388(2) ?
C6 C11 . 1.393(2) ?
C7 C8 . 1.385(2) ?
C7 H7A . 0.9300 ?
C8 C9 . 1.381(3) ?
C8 H8A . 0.9300 ?
C9 C10 . 1.373(3) ?
C9 H9A . 0.9300 ?
C10 C11 . 1.385(2) ?
C10 H10A . 0.9300 ?
C11 H11A . 0.9300 ?

loop_
_geom_hbond_atom_site_label_D
_geom_hbond_atom_site_label_H
_geom_hbond_atom_site_label_A
_geom_hbond_site_symmetry_A
_geom_hbond_distance_DH
_geom_hbond_distance_HA
_geom_hbond_distance_DA
_geom_hbond_angle_DHA
N1 H1A N4 2_545 0.86 2.27 3.093(2) 162
C3 H3A O2 2 0.97 2.59 3.305(2) 131
N1 H1A O1 . 0.86 2.33 2.730(2) 109

loop_
_geom_torsion_atom_site_label_1
_geom_torsion_atom_site_label_2
_geom_torsion_atom_site_label_3
_geom_torsion_atom_site_label_4
_geom_torsion_site_symmetry_1
_geom_torsion_site_symmetry_2
_geom_torsion_site_symmetry_3
_geom_torsion_site_symmetry_4
_geom_torsion
_geom_torsion_publ_flag
C1 N4 N5 O1 . . . . 15.3(2) ?
C1 N4 N5 O2 . . . . -167.27(14) ?
C4 N1 C1 N2 . . . . 1.7(2) ?
C4 N1 C1 N4 . . . . 176.15(15) ?
C2 N2 C1 N1 . . . . -176.81(16) ?
C3 N2 C1 N1 . . . . 7.1(2) ?
C2 N2 C1 N4 . . . . 8.2(2) ?
C3 N2 C1 N4 . . . . -167.92(14) ?
N5 N4 C1 N1 . . . . 34.1(2) ?
N5 N4 C1 N2 . . . . -151.22(15) ?
C4 N3 C3 N2 . . . . 59.01(17) ?
C5 N3 C3 N2 . . . . -68.49(17) ?
C1 N2 C3 N3 . . . . -38.5(2) ?
C2 N2 C3 N3 . . . . 145.25(15) ?
C3 N3 C4 N1 . . . . -49.73(18) ?
C5 N3 C4 N1 . . . . 77.68(17) ?
C1 N1 C4 N3 . . . . 20.6(2) ?
C3 N3 C5 C6 . . . . -164.43(13) ?
C4 N3 C5 C6 . . . . 70.73(17) ?
N3 C5 C6 C7 . . . . -153.33(14) ?
N3 C5 C6 C11 . . . . 28.9(2) ?
C11 C6 C7 C8 . . . . 0.7(2) ?
C5 C6 C7 C8 . . . . -177.09(14) ?
C6 C7 C8 C9 . . . . -0.7(3) ?
C7 C8 C9 C10 . . . . 0.3(3) ?
C8 C9 C10 C11 . . . . 0.0(3) ?
C9 C10 C11 C6 . . . . 0.1(3) ?
C7 C6 C11 C10 . . . . -0.4(2) ?
C5 C6 C11 C10 . . . . 177.37(15) ?

loop_
_cod_related_entry_id
_cod_related_entry_database
_cod_related_entry_code
1 ChemSpider 679225
